data_9017566
loop_
_publ_author_name
'Lussier, A. J.'
'Hawthorne, F. C.'

_publ_section_title
;
 Short-range constraints on chemical and structural variations in bavenite
 Sample: 28BAV
;
_journal_name_full 'Mineralogical Magazine'
_journal_page_first 213
_journal_page_last 239
_journal_volume 75
_journal_year 2011
_chemical_compound_source 'Lily Pad Lake, Fort Hope, Ontario, Canada'
_chemical_formula_sum 'Al1.867 Be2.15 Ca4 H2 Na0.006 O28 Si8.983'
_chemical_name_mineral Bavenite
_space_group_IT_number 63
_space_group_name_Hall '-C 2c 2'
_space_group_name_H-M_alt 'C m c m'
_symmetry_space_group_name_H-M 'C m c m'
_cell_angle_alpha 90
_cell_angle_beta 90
_cell_angle_gamma 90
_cell_length_a 23.2074
_cell_length_b 5.0098
_cell_length_c 19.4477
_cell_formula_units_Z 4
_cell_volume 2261.076
_database_code_amcsd 0019887
_exptl_crystal_density_diffrn 2.739
_cod_data_source_file inputs/fixed/downloads/18/18392.cif
_cod_data_source_block 18392
_cod_original_formula_sum 'Na.006 Ca4 Si8.983 Be2.15 Al1.867 O28 H2'
_cod_database_code 9017566

loop_
_space_group_symop_operation_xyz
x,y,z
1/2+x,1/2+y,z
x,-y,1/2+z
1/2+x,1/2-y,1/2+z
-x,y,1/2-z
1/2-x,1/2+y,1/2-z
-x,y,z
1/2-x,1/2+y,z
x,-y,-z
1/2+x,1/2-y,-z
x,y,1/2-z
1/2+x,1/2+y,1/2-z
-x,-y,1/2+z
1/2-x,1/2-y,1/2+z
-x,-y,-z
1/2-x,1/2-y,-z

loop_
_atom_site_aniso_label
_atom_site_aniso_U_11
_atom_site_aniso_U_22
_atom_site_aniso_U_33
_atom_site_aniso_U_12
_atom_site_aniso_U_13
_atom_site_aniso_U_23
Na 0.01178 0.01338 0.01000 -0.00012 -0.00032 0.00124
Ca 0.01178 0.01338 0.01000 -0.00012 -0.00032 0.00124
SiT1 0.00690 0.01000 0.00800 0.00000 0.00000 0.00000
BeT2 0.01250 0.00970 0.00710 -0.00070 0.00000 0.00000
SiT3 0.00860 0.00930 0.00700 0.00000 0.00000 -0.00030
BeT3 0.00860 0.00930 0.00700 0.00000 0.00000 -0.00030
SiT4 0.00890 0.00960 0.00580 0.00000 0.00000 -0.00010
AlT4 0.00890 0.00960 0.00580 0.00000 0.00000 -0.00010
SiT5 0.00980 0.01080 0.00760 0.00000 0.00000 -0.00040
SiT6 0.00820 0.01020 0.00800 0.00020 0.00060 0.00060
O1 0.01200 0.01120 0.00700 0.00000 0.00000 -0.00150
O2 0.01170 0.01100 0.01530 0.00000 0.00000 0.00090
O3 0.01440 0.01530 0.01230 0.00350 0.00390 0.00050
O4 0.01470 0.01360 0.01110 0.00320 0.00140 -0.00060
O5 0.01370 0.01750 0.00830 0.00260 -0.00070 0.00080
O6 0.01130 0.01060 0.01250 0.00150 0.00150 0.00150
O7 0.01010 0.01400 0.01210 0.00220 0.00270 0.00140
O8 0.01000 0.01100 0.01510 -0.00060 0.00000 0.00000
O9 0.00780 0.01230 0.01020 -0.00040 0.00000 0.00000

loop_
_atom_site_label
_atom_site_fract_x
_atom_site_fract_y
_atom_site_fract_z
_atom_site_occupancy
_atom_site_U_iso_or_equiv
Na 0.08398 0.24394 0.15248 0.00150 0.01172
Ca 0.08398 0.24394 0.15248 1.00000 0.01172
SiT1 0.00000 0.77850 0.25000 1.00000 0.00830
BeT2 0.12505 0.81360 0.25000 1.00000 0.00980
SiT3 0.00000 0.72301 0.10448 0.92500 0.00830
BeT3 0.00000 0.72301 0.10448 0.07500 0.00830
SiT4 0.09541 0.50000 0.00000 0.06650 0.00810
AlT4 0.09541 0.50000 0.00000 0.93350 0.00810
SiT5 0.17026 0.00000 0.00000 1.00000 0.00938
SiT6 0.21413 0.85503 0.14315 1.00000 0.00878
O1 0.00000 0.57550 0.18293 1.00000 0.01000
O2 0.00000 0.03540 0.11329 1.00000 0.01270
O3 0.05763 0.59980 0.07138 1.00000 0.01400
O4 0.13145 0.23110 0.03606 1.00000 0.01310
O5 0.20825 0.86420 0.05994 1.00000 0.01320
O6 0.23358 0.55560 0.16475 1.00000 0.01150
O7 0.15463 0.92910 0.17986 1.00000 0.01200
O8 0.12109 0.48790 0.25000 1.00000 0.01230
O9 0.05870 0.95230 0.25000 1.00000 0.01010
H8 0.16240 0.44800 0.25000 1.00000 0.01500

loop_
_cod_related_entry_id
_cod_related_entry_database
_cod_related_entry_code
1 AMCSD 0019887
